data_7045221
loop_
_publ_author_name
'Zatovsky, Igor V.'
'Strutynska, Nataliia Yu'
'Hizhnyi, Yuriy A.'
'Baumer, Vyacheslav N.'
'Ogorodnyk, Ivan V.'
'Slobodyanik, Nikolay S.'
'Odynets, Ievgen V.'
'Klyui, N. I.'

_publ_section_title
;
 New complex phosphates
 Cs<sub>3</sub>M<sup>II</sup>Bi(P<sub>2</sub>O<sub>7</sub>)<sub>2</sub>
 (M<sup>II</sup> - Ca, Sr and Pb): synthesis, characterization, crystal
 and electronic structure.
;
_journal_issue 7
_journal_name_full 'Dalton transactions (Cambridge, England : 2003)'
_journal_page_first 2274
_journal_page_last 2284
_journal_paper_doi 10.1039/c7dt04505k
_journal_volume 47
_journal_year 2018
_chemical_absolute_configuration ad
_chemical_formula_moiety 'Bi O14 P4 Pb, 3(Cs)'
_chemical_formula_sum 'Bi Cs3 O14 P4 Pb'
_chemical_formula_weight 1162.78
_space_group_IT_number 19
_space_group_name_Hall 'P 2ac 2ab'
_space_group_name_H-M_alt 'P 21 21 21'
_symmetry_cell_setting orthorhombic
_symmetry_Int_Tables_number 19
_symmetry_space_group_name_Hall 'P 2ac 2ab'
_symmetry_space_group_name_H-M 'P 21 21 21'
_atom_sites_solution_hydrogens undef
_atom_sites_solution_primary direct
_atom_sites_solution_secondary difmap
_audit_conform_dict_location ftp://ftp.iucr.org/pub/cif_core.dic
_audit_conform_dict_name cif_core.dic
_audit_conform_dict_version 2.3
_audit_creation_date 2008-02-13T14:10:04-00:00
_audit_creation_method 'WinGX routine CIF_UPDATE'
_audit_update_record
;
2017-11-02 deposited with the CCDC.
2018-01-08 downloaded from the CCDC.
;
_cell_angle_alpha 90
_cell_angle_beta 90
_cell_angle_gamma 90
_cell_formula_units_Z 4
_cell_length_a 9.42430(10)
_cell_length_b 9.72610(10)
_cell_length_c 17.52910(10)
_cell_measurement_reflns_used 28551
_cell_measurement_temperature 293(2)
_cell_measurement_theta_max 32.00
_cell_measurement_theta_min 3.01
_cell_volume 1606.75(3)
_computing_cell_refinement 'CrysAlis CCD (Oxford Diffraction Ltd., 2005)'
_computing_data_collection 'CrysAlis CCD (Oxford Diffraction Ltd., 2005)'
_computing_data_reduction 'CrysAlis RED (Oxford Diffraction Ltd., 2005)'
_computing_molecular_graphics 'DIAMOND (Brandenburg, 2006)'
_computing_publication_material 'WinGX publication routines (Farrugia, 1999)'
_computing_structure_refinement 'SHELXL-97 (Sheldrick, 1997)'
_computing_structure_solution 'SHELXS-97 (Sheldrick, 1997)'
_diffrn_ambient_temperature 293(2)
_diffrn_measured_fraction_theta_full 0.995
_diffrn_measured_fraction_theta_max 0.995
_diffrn_measurement_device_type XCalibur-3
_diffrn_measurement_method '\f and \w scans'
_diffrn_radiation_monochromator graphite
_diffrn_radiation_probe x-ray
_diffrn_radiation_type MoK\a
_diffrn_radiation_wavelength 0.71073
_diffrn_reflns_av_R_equivalents 0.0351
_diffrn_reflns_av_unetI/netI 0.0245
_diffrn_reflns_limit_h_max 13
_diffrn_reflns_limit_h_min -14
_diffrn_reflns_limit_k_max 14
_diffrn_reflns_limit_k_min -14
_diffrn_reflns_limit_l_max 23
_diffrn_reflns_limit_l_min -26
_diffrn_reflns_number 28551
_diffrn_reflns_theta_full 32
_diffrn_reflns_theta_max 32
_diffrn_reflns_theta_min 3.01
_diffrn_source 'fine focus sealed tube'
_diffrn_standards_interval_count 0
_diffrn_standards_interval_time 0
_diffrn_standards_number 0
_exptl_absorpt_coefficient_mu 28.563
_exptl_absorpt_correction_T_max 0.3425
_exptl_absorpt_correction_T_min 0.2174
_exptl_absorpt_correction_type multi-scan
_exptl_absorpt_process_details
;
        [c.f. r.h. blessing, acta cryst. (1995), a51, 33-38]
;
_exptl_crystal_colour colorless
_exptl_crystal_density_diffrn 4.807
_exptl_crystal_density_method 'not measured'
_exptl_crystal_description prism
_exptl_crystal_F_000 2008
_exptl_crystal_size_max 0.07
_exptl_crystal_size_mid 0.05
_exptl_crystal_size_min 0.04
_refine_diff_density_max 2.233
_refine_diff_density_min -1.57
_refine_diff_density_rms 0.26
_refine_ls_abs_structure_details 'Flack H D (1983), Acta Cryst. A39, 876-881'
_refine_ls_abs_structure_Flack -0.017(3)
_refine_ls_extinction_coef 0.00169(5)
_refine_ls_extinction_expression Fc^*^=kFc[1+0.001xFc^2^\l^3^/sin(2\q)]^-1/4^
_refine_ls_extinction_method SHELXL
_refine_ls_goodness_of_fit_ref 1.047
_refine_ls_hydrogen_treatment undef
_refine_ls_matrix_type full
_refine_ls_number_parameters 209
_refine_ls_number_reflns 5536
_refine_ls_number_restraints 0
_refine_ls_restrained_S_all 1.047
_refine_ls_R_factor_all 0.0223
_refine_ls_R_factor_gt 0.0197
_refine_ls_shift/su_max 0.001
_refine_ls_shift/su_mean 0
_refine_ls_structure_factor_coef Fsqd
_refine_ls_weighting_details 'calc w=1/[\s^2^(Fo^2^)+(0.0246P)^2^+2.4540P] where P=(Fo^2^+2Fc^2^)/3'
_refine_ls_weighting_scheme calc
_refine_ls_wR_factor_gt 0.0445
_refine_ls_wR_factor_ref 0.0457
_reflns_number_gt 5235
_reflns_number_total 5536
_reflns_threshold_expression >2sigma(I)
_cod_data_source_file c7dt04505k2.cif
_cod_data_source_block 101sa
_cod_depositor_comments 'Adding full bibliography for 7045219--7045221.cif.'
_cod_database_code 7045221

loop_
_symmetry_equiv_pos_as_xyz
'x, y, z'
'-x+1/2, -y, z+1/2'
'-x, y+1/2, -z+1/2'
'x+1/2, -y+1/2, -z'

loop_
_atom_site_label
_atom_site_type_symbol
_atom_site_fract_x
_atom_site_fract_y
_atom_site_fract_z
_atom_site_U_iso_or_equiv
_atom_site_adp_type
_atom_site_occupancy
_atom_site_symmetry_multiplicity
_atom_site_calc_flag
Cs1 Cs 0.10796(4) 0.49466(4) 0.498867(18) 0.01948(7) Uani 1 1 d
Cs2 Cs 0.26279(4) 0.15021(4) 0.33278(2) 0.02978(8) Uani 1 1 d
Cs3 Cs 0.09721(4) 0.00268(4) 0.58219(2) 0.02932(9) Uani 1 1 d
Bi1 Bi 0.732104(17) 0.143512(18) 0.257008(9) 0.01048(4) Uani 1 1 d
Pb1 Pb 0.063661(19) 0.31885(2) 0.129076(11) 0.01434(4) Uani 1 1 d
P1 P 0.97027(14) 0.41774(15) 0.30476(7) 0.0140(2) Uani 1 1 d
P2 P 0.87971(14) 0.20448(14) 0.41927(7) 0.0140(2) Uani 1 1 d
P3 P 0.47486(12) 0.35913(15) 0.18855(7) 0.0128(2) Uani 1 1 d
P4 P 0.69144(13) 0.27470(15) 0.07602(7) 0.0132(2) Uani 1 1 d
O1 O 0.8717(4) 0.3510(5) 0.2455(2) 0.0243(9) Uani 1 1 d
O2 O 1.1200(4) 0.4217(5) 0.2733(2) 0.0243(9) Uani 1 1 d
O3 O 0.9170(6) 0.5501(5) 0.3358(3) 0.0411(12) Uani 1 1 d
O4 O 0.7332(4) 0.2187(4) 0.3825(2) 0.0219(8) Uani 1 1 d
O5 O 0.9403(6) 0.0662(5) 0.4003(4) 0.0577(18) Uani 1 1 d
O6 O 0.8829(6) 0.2433(6) 0.5009(2) 0.0386(12) Uani 1 1 d
O7 O 0.9837(4) 0.3108(5) 0.3752(2) 0.0266(9) Uani 1 1 d
O8 O 0.5464(4) 0.2797(5) 0.2520(2) 0.0265(9) Uani 1 1 d
O9 O 0.4495(5) 0.5050(5) 0.2159(3) 0.0355(11) Uani 1 1 d
O10 O 0.3481(4) 0.2925(6) 0.1538(3) 0.0385(13) Uani 1 1 d
O11 O 0.6161(5) 0.2477(6) 0.0024(2) 0.0323(10) Uani 1 1 d
O12 O 0.8308(4) 0.3464(6) 0.0680(2) 0.0303(10) Uani 1 1 d
O13 O 0.6999(5) 0.1462(4) 0.1254(2) 0.0276(9) Uani 1 1 d
O14 O 0.5928(4) 0.3823(4) 0.1235(2) 0.0177(7) Uani 1 1 d

loop_
_atom_site_aniso_label
_atom_site_aniso_U_11
_atom_site_aniso_U_22
_atom_site_aniso_U_33
_atom_site_aniso_U_23
_atom_site_aniso_U_13
_atom_site_aniso_U_12
Cs1 0.02226(14) 0.02043(17) 0.01575(14) -0.00047(12) -0.00040(11) -0.00049(12)
Cs2 0.02317(16) 0.02668(19) 0.0395(2) 0.00746(16) 0.00879(15) 0.00877(15)
Cs3 0.03049(18) 0.02446(19) 0.03301(19) -0.00115(16) -0.00408(15) -0.00639(15)
Bi1 0.01039(6) 0.01009(8) 0.01096(7) 0.00061(6) 0.00040(6) 0.00065(6)
Pb1 0.01547(7) 0.01537(9) 0.01218(7) -0.00177(6) 0.00196(6) -0.00362(6)
P1 0.0162(6) 0.0143(6) 0.0115(5) -0.0010(5) 0.0002(4) -0.0021(5)
P2 0.0167(5) 0.0126(6) 0.0127(5) 0.0001(5) -0.0007(4) -0.0013(5)
P3 0.0107(5) 0.0132(6) 0.0145(5) 0.0020(5) 0.0037(4) 0.0039(4)
P4 0.0111(5) 0.0196(7) 0.0090(5) -0.0014(5) 0.0006(4) 0.0032(4)
O1 0.0276(19) 0.030(2) 0.0156(17) 0.0043(17) -0.0043(15) -0.0132(17)
O2 0.0207(18) 0.030(2) 0.0221(19) 0.0035(17) 0.0059(15) -0.0054(16)
O3 0.050(3) 0.024(2) 0.049(3) -0.015(2) -0.001(2) 0.012(2)
O4 0.0166(16) 0.030(2) 0.0186(17) 0.0025(16) 0.0008(14) -0.0012(16)
O5 0.039(3) 0.020(2) 0.114(6) -0.018(3) 0.005(3) 0.005(2)
O6 0.050(3) 0.053(3) 0.0131(18) -0.004(2) 0.000(2) -0.021(3)
O7 0.0214(17) 0.039(3) 0.0194(18) 0.0163(19) -0.0032(15) -0.0105(17)
O8 0.0252(19) 0.037(2) 0.0177(18) 0.0125(17) 0.0081(16) 0.0207(17)
O9 0.032(2) 0.014(2) 0.061(3) -0.003(2) 0.021(2) 0.0116(18)
O10 0.0142(18) 0.068(4) 0.033(2) -0.014(2) 0.0001(17) -0.010(2)
O11 0.033(2) 0.045(3) 0.0179(18) -0.0087(19) -0.0115(18) 0.005(2)
O12 0.0117(16) 0.055(3) 0.024(2) 0.004(2) 0.0041(14) -0.0061(19)
O13 0.042(2) 0.022(2) 0.0191(17) -0.0012(17) 0.0022(17) 0.0149(19)
O14 0.0203(16) 0.0135(18) 0.0194(16) 0.0046(14) 0.0088(14) 0.0031(13)

loop_
_atom_type_symbol
_atom_type_description
_atom_type_scat_dispersion_real
_atom_type_scat_dispersion_imag
_atom_type_scat_source
Bi Bi -4.1077 10.2566 'International Tables Vol C Tables 4.2.6.8 and 6.1.1.4'
Cs Cs -0.368 2.1192 'International Tables Vol C Tables 4.2.6.8 and 6.1.1.4'
O O 0.0106 0.006 'International Tables Vol C Tables 4.2.6.8 and 6.1.1.4'
P P 0.1023 0.0942 'International Tables Vol C Tables 4.2.6.8 and 6.1.1.4'
Pb Pb -3.3944 10.1111 'International Tables Vol C Tables 4.2.6.8 and 6.1.1.4'

loop_
_geom_angle_atom_site_label_1
_geom_angle_atom_site_label_2
_geom_angle_atom_site_label_3
_geom_angle
_geom_angle_site_symmetry_1
_geom_angle_site_symmetry_3
O7 Cs1 O14 119.30(10) 1_455 2_565
O7 Cs1 O4 103.05(10) 1_455 4_456
O14 Cs1 O4 91.01(10) 2_565 4_456
O7 Cs1 O13 90.21(10) 1_455 3_655
O14 Cs1 O13 130.00(10) 2_565 3_655
O4 Cs1 O13 122.62(11) 4_456 3_655
O7 Cs1 O6 46.55(10) 1_455 1_455
O14 Cs1 O6 83.38(12) 2_565 1_455
O4 Cs1 O6 75.04(12) 4_456 1_455
O13 Cs1 O6 136.72(11) 3_655 1_455
O7 Cs1 O11 102.41(12) 1_455 2_565
O14 Cs1 O11 45.95(10) 2_565 2_565
O4 Cs1 O11 136.81(10) 4_456 2_565
O13 Cs1 O11 91.44(11) 3_655 2_565
O6 Cs1 O11 98.92(14) 1_455 2_565
O7 Cs1 O3 45.19(11) 1_455 1_455
O14 Cs1 O3 101.83(11) 2_565 1_455
O4 Cs1 O3 148.02(11) 4_456 1_455
O13 Cs1 O3 69.86(12) 3_655 1_455
O6 Cs1 O3 77.50(13) 1_455 1_455
O11 Cs1 O3 63.65(11) 2_565 1_455
O7 Cs1 O10 164.15(10) 1_455 2_565
O14 Cs1 O10 44.86(9) 2_565 2_565
O4 Cs1 O10 80.28(11) 4_456 2_565
O13 Cs1 O10 101.09(11) 3_655 2_565
O6 Cs1 O10 121.63(11) 1_455 2_565
O11 Cs1 O10 66.58(12) 2_565 2_565
O3 Cs1 O10 128.92(12) 1_455 2_565
O7 Cs1 O6 84.04(12) 1_455 4_456
O14 Cs1 O6 134.85(10) 2_565 4_456
O4 Cs1 O6 44.32(10) 4_456 4_456
O13 Cs1 O6 83.41(12) 3_655 4_456
O6 Cs1 O6 89.173(15) 1_455 4_456
O11 Cs1 O6 171.81(14) 2_565 4_456
O3 Cs1 O6 119.89(11) 1_455 4_456
O10 Cs1 O6 108.08(11) 2_565 4_456
O7 Cs1 P2 104.30(8) 1_455 4_456
O14 Cs1 P2 111.48(7) 2_565 4_456
O4 Cs1 P2 25.78(7) 4_456 4_456
O13 Cs1 P2 96.86(9) 3_655 4_456
O6 Cs1 P2 93.25(11) 1_455 4_456
O11 Cs1 P2 151.94(9) 2_565 4_456
O3 Cs1 P2 144.19(8) 1_455 4_456
O10 Cs1 P2 85.50(9) 2_565 4_456
O6 Cs1 P2 24.45(7) 4_456 4_456
O7 Cs1 P4 112.98(7) 1_455 3_655
O14 Cs1 P4 106.59(7) 2_565 3_655
O4 Cs1 P4 123.01(7) 4_456 3_655
O13 Cs1 P4 25.25(8) 3_655 3_655
O6 Cs1 P4 158.19(8) 1_455 3_655
O11 Cs1 P4 76.37(9) 2_565 3_655
O3 Cs1 P4 81.42(10) 1_455 3_655
O10 Cs1 P4 76.54(8) 2_565 3_655
O6 Cs1 P4 96.54(10) 4_456 3_655
P2 Cs1 P4 100.65(3) 4_456 3_655
O7 Cs1 O11 132.74(10) 1_455 3_655
O14 Cs1 O11 100.41(11) 2_565 3_655
O4 Cs1 O11 100.59(10) 4_456 3_655
O13 Cs1 O11 42.82(10) 3_655 3_655
O6 Cs1 O11 174.36(14) 1_455 3_655
O11 Cs1 O11 86.706(14) 2_565 3_655
O3 Cs1 O11 105.59(12) 1_455 3_655
O10 Cs1 O11 60.25(11) 2_565 3_655
O6 Cs1 O11 85.19(13) 4_456 3_655
P2 Cs1 O11 81.49(8) 4_456 3_655
P4 Cs1 O11 24.18(7) 3_655 3_655
O14 Cs2 O2 175.20(10) 3_645 1_455
O14 Cs2 O7 137.75(10) 3_645 1_455
O2 Cs2 O7 45.86(10) 1_455 1_455
O14 Cs2 O9 45.85(10) 3_645 3_645
O2 Cs2 O9 130.59(11) 1_455 3_645
O7 Cs2 O9 176.36(11) 1_455 3_645
O14 Cs2 O8 94.20(9) 3_645 .
O2 Cs2 O8 83.28(10) 1_455 .
O7 Cs2 O8 126.37(10) 1_455 .
O9 Cs2 O8 50.05(10) 3_645 .
O14 Cs2 O6 83.83(12) 3_645 4_456
O2 Cs2 O6 100.18(12) 1_455 4_456
O7 Cs2 O6 85.52(11) 1_455 4_456
O9 Cs2 O6 94.83(13) 3_645 4_456
O8 Cs2 O6 88.94(12) . 4_456
O14 Cs2 O5 96.19(12) 3_645 1_455
O2 Cs2 O5 86.20(12) 1_455 1_455
O7 Cs2 O5 44.13(11) 1_455 1_455
O9 Cs2 O5 139.35(11) 3_645 1_455
O8 Cs2 O5 169.39(12) . 1_455
O6 Cs2 O5 94.34(16) 4_456 1_455
O14 Cs2 O1 62.79(9) 3_645 3_645
O2 Cs2 O1 114.72(10) 1_455 3_645
O7 Cs2 O1 101.83(10) 1_455 3_645
O9 Cs2 O1 80.34(10) 3_645 3_645
O8 Cs2 O1 116.79(10) . 3_645
O6 Cs2 O1 137.89(12) 4_456 3_645
O5 Cs2 O1 66.66(12) 1_455 3_645
O14 Cs2 O10 117.36(11) 3_645 .
O2 Cs2 O10 58.12(12) 1_455 .
O7 Cs2 O10 101.90(11) 1_455 .
O9 Cs2 O10 74.95(12) 3_645 .
O8 Cs2 O10 43.75(10) . .
O6 Cs2 O10 125.89(13) 4_456 .
O5 Cs2 O10 127.98(14) 1_455 .
O1 Cs2 O10 93.48(11) 3_645 .
O14 Cs2 O12 43.27(9) 3_645 3_645
O2 Cs2 O12 139.26(10) 1_455 3_645
O7 Cs2 O12 95.15(10) 1_455 3_645
O9 Cs2 O12 88.49(10) 3_645 3_645
O8 Cs2 O12 137.43(9) . 3_645
O6 Cs2 O12 85.02(13) 4_456 3_645
O5 Cs2 O12 53.06(12) 1_455 3_645
O1 Cs2 O12 53.24(9) 3_645 3_645
O10 Cs2 O12 145.34(11) . 3_645
O14 Cs2 O3 100.90(11) 3_645 3_645
O2 Cs2 O3 75.47(11) 1_455 3_645
O7 Cs2 O3 86.21(12) 1_455 3_645
O9 Cs2 O3 93.56(13) 3_645 3_645
O8 Cs2 O3 97.76(11) . 3_645
O6 Cs2 O3 171.43(13) 4_456 3_645
O5 Cs2 O3 78.14(15) 1_455 3_645
O1 Cs2 O3 42.47(10) 3_645 3_645
O10 Cs2 O3 58.27(11) . 3_645
O12 Cs2 O3 93.52(10) 3_645 3_645
O14 Cs2 P3 24.34(7) 3_645 3_645
O2 Cs2 P3 151.34(8) 1_455 3_645
O7 Cs2 P3 160.41(8) 1_455 3_645
O9 Cs2 P3 23.18(8) 3_645 3_645
O8 Cs2 P3 73.22(7) . 3_645
O6 Cs2 P3 95.65(9) 4_456 3_645
O5 Cs2 P3 116.38(9) 1_455 3_645
O1 Cs2 P3 64.53(6) 3_645 3_645
O10 Cs2 P3 93.26(9) . 3_645
O12 Cs2 P3 65.56(7) 3_645 3_645
O3 Cs2 P3 91.41(9) 3_645 3_645
O4 Cs3 O12 120.78(12) 4_456 3_645
O4 Cs3 O10 130.73(11) 4_456 2
O12 Cs3 O10 81.81(14) 3_645 2
O4 Cs3 O13 135.24(10) 4_456 2
O12 Cs3 O13 99.63(11) 3_645 2
O10 Cs3 O13 69.14(10) 2 2
O4 Cs3 O3 71.03(11) 4_456 4_456
O12 Cs3 O3 95.22(11) 3_645 4_456
O10 Cs3 O3 63.23(11) 2 4_456
O13 Cs3 O3 127.11(11) 2 4_456
O4 Cs3 O6 74.00(11) 4_456 1_455
O12 Cs3 O6 96.38(11) 3_645 1_455
O10 Cs3 O6 152.04(11) 2 1_455
O13 Cs3 O6 83.82(11) 2 1_455
O3 Cs3 O6 144.29(12) 4_456 1_455
O4 Cs3 O11 161.77(11) 4_456 2
O12 Cs3 O11 55.96(11) 3_645 2
O10 Cs3 O11 67.49(12) 2 2
O13 Cs3 O11 43.69(10) 2 2
O3 Cs3 O11 125.76(12) 4_456 2
O6 Cs3 O11 88.27(12) 1_455 2
O4 Cs3 O5 101.59(11) 4_456 1_455
O12 Cs3 O5 54.51(12) 3_645 1_455
O10 Cs3 O5 125.24(12) 2 1_455
O13 Cs3 O5 85.87(12) 2 1_455
O3 Cs3 O5 140.90(14) 4_456 1_455
O6 Cs3 O5 42.37(11) 1_455 1_455
O11 Cs3 O5 61.24(12) 2 1_455
O4 Cs3 O8 51.45(9) 4_456 4_456
O12 Cs3 O8 172.23(11) 3_645 4_456
O10 Cs3 O8 103.42(12) 2 4_456
O13 Cs3 O8 87.68(9) 2 4_456
O3 Cs3 O8 82.28(11) 4_456 4_456
O6 Cs3 O8 81.71(10) 1_455 4_456
O11 Cs3 O8 131.24(9) 2 4_456
O5 Cs3 O8 124.07(11) 1_455 4_456
O4 Cs3 O9 89.01(9) 4_456 4_456
O12 Cs3 O9 148.92(12) 3_645 4_456
O10 Cs3 O9 70.95(11) 2 4_456
O13 Cs3 O9 57.18(10) 2 4_456
O3 Cs3 O9 85.86(12) 4_456 4_456
O6 Cs3 O9 100.70(11) 1_455 4_456
O11 Cs3 O9 98.63(9) 2 4_456
O5 Cs3 O9 133.09(12) 1_455 4_456
O8 Cs3 O9 38.52(9) 4_456 4_456
O4 Cs3 P4 157.83(8) 4_456 2
O12 Cs3 P4 77.71(9) 3_645 2
O10 Cs3 P4 59.33(8) 2 2
O13 Cs3 P4 22.95(7) 2 2
O3 Cs3 P4 122.57(9) 4_456 2
O6 Cs3 P4 92.92(9) 1_455 2
O11 Cs3 P4 22.95(7) 2 2
O5 Cs3 P4 78.61(9) 1_455 2
O8 Cs3 P4 109.85(6) 4_456 2
O9 Cs3 P4 75.68(6) 4_456 2
O4 Cs3 P2 21.35(7) 4_456 4_456
O12 Cs3 P2 101.67(9) 3_645 4_456
O10 Cs3 P2 123.52(8) 2 4_456
O13 Cs3 P2 156.59(7) 2 4_456
O3 Cs3 P2 60.30(9) 4_456 4_456
O6 Cs3 P2 84.28(9) 1_455 4_456
O11 Cs3 P2 155.49(7) 2 4_456
O5 Cs3 P2 98.67(9) 1_455 4_456
O8 Cs3 P2 70.68(6) 4_456 4_456
O9 Cs3 P2 105.69(6) 4_456 4_456
P4 Cs3 P2 177.05(3) 2 4_456
O8 Bi1 O9 76.17(17) . 3_645
O8 Bi1 O4 81.46(14) . .
O9 Bi1 O4 89.53(16) 3_645 .
O8 Bi1 O13 81.33(14) . .
O9 Bi1 O13 96.78(18) 3_645 .
O4 Bi1 O13 159.67(14) . .
O8 Bi1 O1 85.82(16) . .
O9 Bi1 O1 160.05(16) 3_645 .
O4 Bi1 O1 79.22(13) . .
O13 Bi1 O1 88.80(14) . .
O8 Bi1 O2 155.68(16) . 3_745
O9 Bi1 O2 87.38(15) 3_645 3_745
O4 Bi1 O2 116.69(13) . 3_745
O13 Bi1 O2 83.00(13) . 3_745
O1 Bi1 O2 112.37(14) . 3_745
O8 Bi1 Cs3 67.72(12) . 2_554
O9 Bi1 Cs3 55.64(14) 3_645 2_554
O4 Bi1 Cs3 137.28(9) . 2_554
O13 Bi1 Cs3 41.67(11) . 2_554
O1 Bi1 Cs3 124.85(9) . 2_554
O2 Bi1 Cs3 88.25(9) 3_745 2_554
O8 Bi1 Cs2 40.53(11) . .
O9 Bi1 Cs2 37.99(12) 3_645 .
O4 Bi1 Cs2 74.15(9) . .
O13 Bi1 Cs2 99.20(11) . .
O1 Bi1 Cs2 122.23(11) . .
O2 Bi1 Cs2 125.37(9) 3_745 .
Cs3 Bi1 Cs2 63.165(8) 2_554 .
O8 Bi1 Cs3 49.99(12) . 4_556
O9 Bi1 Cs3 96.23(12) 3_645 4_556
O4 Bi1 Cs3 35.75(10) . 4_556
O13 Bi1 Cs3 124.03(10) . 4_556
O1 Bi1 Cs3 65.12(10) . 4_556
O2 Bi1 Cs3 151.78(9) 3_745 4_556
Cs3 Bi1 Cs3 116.849(7) 2_554 4_556
Cs2 Bi1 Cs3 63.329(8) . 4_556
O8 Bi1 Cs1 90.62(10) . 4_556
O9 Bi1 Cs1 55.55(14) 3_645 4_556
O4 Bi1 Cs1 38.43(10) . 4_556
O13 Bi1 Cs1 152.32(11) . 4_556
O1 Bi1 Cs1 117.14(9) . 4_556
O2 Bi1 Cs1 94.73(9) 3_745 4_556
Cs3 Bi1 Cs1 110.859(7) 2_554 4_556
Cs2 Bi1 Cs1 59.795(7) . 4_556
Cs3 Bi1 Cs1 65.407(7) 4_556 4_556
O11 Pb1 O12 78.36(15) 4_455 1_455
O11 Pb1 O5 93.7(2) 4_455 3_655
O12 Pb1 O5 77.80(19) 1_455 3_655
O11 Pb1 O3 86.83(18) 4_455 3_645
O12 Pb1 O3 105.43(17) 1_455 3_645
O5 Pb1 O3 176.8(2) 3_655 3_645
O11 Pb1 O10 85.78(15) 4_455 .
O12 Pb1 O10 163.23(14) 1_455 .
O5 Pb1 O10 98.05(18) 3_655 .
O3 Pb1 O10 78.81(17) 3_645 .
O11 Pb1 O1 149.82(13) 4_455 1_455
O12 Pb1 O1 73.94(12) 1_455 1_455
O5 Pb1 O1 91.95(19) 3_655 1_455
O3 Pb1 O1 89.16(15) 3_645 1_455
O10 Pb1 O1 122.68(12) . 1_455
O11 Pb1 Cs1 51.29(12) 4_455 3_545
O12 Pb1 Cs1 60.29(12) 1_455 3_545
O5 Pb1 Cs1 128.13(17) 3_655 3_545
O3 Pb1 Cs1 54.41(12) 3_645 3_545
O10 Pb1 Cs1 113.17(11) . 3_545
O1 Pb1 Cs1 103.26(8) 1_455 3_545
O11 Pb1 Cs1 57.29(11) 4_455 2_564
O12 Pb1 Cs1 111.69(10) 1_455 2_564
O5 Pb1 Cs1 58.78(15) 3_655 2_564
O3 Pb1 Cs1 119.19(12) 3_645 2_564
O10 Pb1 Cs1 53.85(11) . 2_564
O1 Pb1 Cs1 146.11(9) 1_455 2_564
Cs1 Pb1 Cs1 108.323(6) 3_545 2_564
O11 Pb1 Cs2 125.90(13) 4_455 .
O12 Pb1 Cs2 141.59(10) 1_455 .
O5 Pb1 Cs2 123.11(17) 3_655 .
O3 Pb1 Cs2 54.39(12) 3_645 .
O10 Pb1 Cs2 53.89(11) . .
O1 Pb1 Cs2 73.57(8) 1_455 .
Cs1 Pb1 Cs2 108.755(8) 3_545 .
Cs1 Pb1 Cs2 106.691(8) 2_564 .
O11 Pb1 Cs3 51.77(13) 4_455 3
O12 Pb1 Cs3 43.78(10) 1_455 3
O5 Pb1 Cs3 54.50(17) 3_655 3
O3 Pb1 Cs3 127.78(12) 3_645 3
O10 Pb1 Cs3 120.84(11) . 3
O1 Pb1 Cs3 110.73(8) 1_455 3
Cs1 Pb1 Cs3 73.826(8) 3_545 3
Cs1 Pb1 Cs3 67.924(7) 2_564 3
Cs2 Pb1 Cs3 174.613(8) . 3
O11 Pb1 Cs2 117.86(13) 4_455 3
O12 Pb1 Cs2 51.44(12) 1_455 3
O5 Pb1 Cs2 47.26(14) 3_655 3
O3 Pb1 Cs2 134.99(12) 3_645 3
O10 Pb1 Cs2 135.62(12) . 3
O1 Pb1 Cs2 50.07(9) 1_455 3
Cs1 Pb1 Cs2 110.721(8) 3_545 3
Cs1 Pb1 Cs2 105.757(8) 2_564 3
Cs2 Pb1 Cs2 116.233(6) . 3
Cs3 Pb1 Cs2 66.259(8) 3 3
O11 Pb1 Cs3 60.36(12) 4_455 2_554
O12 Pb1 Cs3 128.62(12) 1_455 2_554
O5 Pb1 Cs3 130.20(14) 3_655 2_554
O3 Pb1 Cs3 47.60(12) 3_645 2_554
O10 Pb1 Cs3 43.38(12) . 2_554
O1 Pb1 Cs3 132.53(9) 1_455 2_554
Cs1 Pb1 Cs3 69.958(7) 3_545 2_554
Cs1 Pb1 Cs3 71.621(7) 2_564 2_554
Cs2 Pb1 Cs3 65.555(8) . 2_554
Cs3 Pb1 Cs3 111.779(6) 3 2_554
Cs2 Pb1 Cs3 177.308(8) 3 2_554
O3 P1 O2 115.2(3) . .
O3 P1 O1 114.2(3) . .
O2 P1 O1 109.1(2) . .
O3 P1 O7 107.7(3) . .
O2 P1 O7 102.8(2) . .
O1 P1 O7 106.9(2) . .
O3 P1 Cs1 66.9(2) . 1_655
O2 P1 Cs1 90.19(17) . 1_655
O1 P1 Cs1 156.10(16) . 1_655
O7 P1 Cs1 53.43(17) . 1_655
O3 P1 Cs2 141.9(2) . 1_655
O2 P1 Cs2 52.60(17) . 1_655
O1 P1 Cs2 103.61(18) . 1_655
O7 P1 Cs2 53.72(16) . 1_655
Cs1 P1 Cs2 76.57(3) 1_655 1_655
O3 P1 Cs2 62.7(2) . 3_655
O2 P1 Cs2 106.23(17) . 3_655
O1 P1 Cs2 59.71(17) . 3_655
O7 P1 Cs2 150.75(15) . 3_655
Cs1 P1 Cs2 129.39(4) 1_655 3_655
Cs2 P1 Cs2 149.89(4) 1_655 3_655
O3 P1 Cs3 51.0(2) . 4_556
O2 P1 Cs3 165.33(18) . 4_556
O1 P1 Cs3 83.58(16) . 4_556
O7 P1 Cs3 79.65(16) . 4_556
Cs1 P1 Cs3 79.59(3) 1_655 4_556
Cs2 P1 Cs3 133.10(4) 1_655 4_556
Cs2 P1 Cs3 73.27(2) 3_655 4_556
O6 P2 O5 115.8(4) . .
O6 P2 O4 113.7(3) . .
O5 P2 O4 109.4(3) . .
O6 P2 O7 106.6(3) . .
O5 P2 O7 103.7(3) . .
O4 P2 O7 106.7(2) . .
O6 P2 Cs1 76.1(2) . 4_556
O5 P2 Cs1 82.8(2) . 4_556
O4 P2 Cs1 64.18(15) . 4_556
O7 P2 Cs1 170.49(16) . 4_556
O6 P2 Cs1 56.4(2) . 1_655
O5 P2 Cs1 122.1(2) . 1_655
O4 P2 Cs1 126.59(17) . 1_655
O7 P2 Cs1 50.28(16) . 1_655
Cs1 P2 Cs1 132.00(4) 4_556 1_655
O6 P2 Cs3 80.4(2) . 4_556
O5 P2 Cs3 156.1(3) . 4_556
O4 P2 Cs3 46.74(16) . 4_556
O7 P2 Cs3 86.79(17) . 4_556
Cs1 P2 Cs3 84.71(3) 4_556 4_556
Cs1 P2 Cs3 81.19(3) 1_655 4_556
O6 P2 Cs2 112.8(2) . 1_655
O5 P2 Cs2 56.4(2) . 1_655
O4 P2 Cs2 132.48(15) . 1_655
O7 P2 Cs2 49.43(17) . 1_655
Cs1 P2 Cs2 138.45(4) 4_556 1_655
Cs1 P2 Cs2 73.97(2) 1_655 1_655
Cs3 P2 Cs2 135.97(4) 4_556 1_655
O6 P2 Cs3 55.1(2) . 1_655
O5 P2 Cs3 61.7(3) . 1_655
O4 P2 Cs3 143.35(16) . 1_655
O7 P2 Cs3 109.94(15) . 1_655
Cs1 P2 Cs3 79.21(3) 4_556 1_655
Cs1 P2 Cs3 79.28(2) 1_655 1_655
Cs3 P2 Cs3 135.11(3) 4_556 1_655
Cs2 P2 Cs3 75.04(2) 1_655 1_655
O10 P3 O8 115.8(3) . .
O10 P3 O9 114.2(3) . .
O8 P3 O9 108.4(3) . .
O10 P3 O14 109.0(2) . .
O8 P3 O14 106.6(2) . .
O9 P3 O14 101.6(2) . .
O10 P3 Cs1 68.3(2) . 2_564
O8 P3 Cs1 162.00(15) . 2_564
O9 P3 Cs1 83.7(2) . 2_564
O14 P3 Cs1 56.94(14) . 2_564
O10 P3 Cs2 144.2(2) . 3_655
O8 P3 Cs2 99.44(19) . 3_655
O9 P3 Cs2 55.47(18) . 3_655
O14 P3 Cs2 51.13(14) . 3_655
Cs1 P3 Cs2 76.18(3) 2_564 3_655
O10 P3 Cs2 67.6(2) . .
O8 P3 Cs2 58.23(16) . .
O9 P3 Cs2 101.93(18) . .
O14 P3 Cs2 155.21(14) . .
Cs1 P3 Cs2 133.69(4) 2_564 .
Cs2 P3 Cs2 143.98(4) 3_655 .
O10 P3 Cs3 45.4(2) . 2_554
O8 P3 Cs3 88.22(19) . 2_554
O9 P3 Cs3 159.1(2) . 2_554
O14 P3 Cs3 84.90(14) . 2_554
Cs1 P3 Cs3 83.37(3) 2_564 2_554
Cs2 P3 Cs3 135.83(3) 3_655 2_554
Cs2 P3 Cs3 75.73(3) . 2_554
O12 P4 O11 114.7(3) . .
O12 P4 O13 113.0(3) . .
O11 P4 O13 111.8(3) . .
O12 P4 O14 104.5(2) . .
O11 P4 O14 106.4(2) . .
O13 P4 O14 105.5(2) . .
O12 P4 Cs1 81.7(2) . 3_645
O11 P4 Cs1 78.5(2) . 3_645
O13 P4 Cs1 63.54(15) . 3_645
O14 P4 Cs1 169.01(14) . 3_645
O12 P4 Cs3 162.8(2) . 2_554
O11 P4 Cs3 64.1(2) . 2_554
O13 P4 Cs3 56.16(18) . 2_554
O14 P4 Cs3 91.88(14) . 2_554
Cs1 P4 Cs3 81.32(3) 3_645 2_554
O12 P4 Cs1 109.84(19) . 2_564
O11 P4 Cs1 56.7(2) . 2_564
O13 P4 Cs1 135.75(18) . 2_564
O14 P4 Cs1 52.16(14) . 2_564
Cs1 P4 Cs1 134.77(4) 3_645 2_564
Cs3 P4 Cs1 84.25(3) 2_554 2_564
O12 P4 Cs2 61.18(19) . 3_655
O11 P4 Cs2 123.7(2) . 3_655
O13 P4 Cs2 121.04(17) . 3_655
O14 P4 Cs2 43.31(13) . 3_655
Cs1 P4 Cs2 141.76(4) 3_645 3_655
Cs3 P4 Cs2 134.93(3) 2_554 3_655
Cs1 P4 Cs2 71.83(2) 2_564 3_655
O12 P4 Cs3 41.52(17) . 3_655
O11 P4 Cs3 75.0(2) . 3_655
O13 P4 Cs3 143.98(17) . 3_655
O14 P4 Cs3 106.10(14) . 3_655
Cs1 P4 Cs3 84.60(3) 3_645 3_655
Cs3 P4 Cs3 138.57(3) 2_554 3_655
Cs1 P4 Cs3 78.58(3) 2_564 3_655
Cs2 P4 Cs3 73.91(3) 3_655 3_655
P1 O1 Bi1 128.7(2) . .
P1 O1 Pb1 98.76(18) . 1_655
Bi1 O1 Pb1 108.98(16) . 1_655
P1 O1 Cs2 97.7(2) . 3_655
Bi1 O1 Cs2 122.41(14) . 3_655
Pb1 O1 Cs2 92.42(10) 1_655 3_655
P1 O2 Bi1 126.1(3) . 3_755
P1 O2 Cs2 104.9(2) . 1_655
Bi1 O2 Cs2 122.05(14) 3_755 1_655
P1 O3 Pb1 154.5(3) . 3_655
P1 O3 Cs3 109.0(3) . 4_556
Pb1 O3 Cs3 96.36(14) 3_655 4_556
P1 O3 Cs1 89.5(2) . 1_655
Pb1 O3 Cs1 85.79(14) 3_655 1_655
Cs3 O3 Cs1 95.17(14) 4_556 1_655
P1 O3 Cs2 95.4(2) . 3_655
Pb1 O3 Cs2 87.48(14) 3_655 3_655
Cs3 O3 Cs2 88.27(13) 4_556 3_655
Cs1 O3 Cs2 172.75(17) 1_655 3_655
P2 O4 Bi1 112.0(2) . .
P2 O4 Cs3 111.9(2) . 4_556
Bi1 O4 Cs3 117.98(14) . 4_556
P2 O4 Cs1 90.04(17) . 4_556
Bi1 O4 Cs1 114.49(15) . 4_556
Cs3 O4 Cs1 106.96(11) 4_556 4_556
P2 O5 Pb1 156.7(4) . 3_645
P2 O5 Cs2 101.8(3) . 1_655
Pb1 O5 Cs2 100.24(18) 3_645 1_655
P2 O5 Cs3 96.6(3) . 1_655
Pb1 O5 Cs3 91.37(19) 3_645 1_655
Cs2 O5 Cs3 88.96(15) 1_655 1_655
P2 O5 Cs1 73.2(2) . 4_556
Pb1 O5 Cs1 85.97(16) 3_645 4_556
Cs2 O5 Cs1 170.7(2) 1_655 4_556
Cs3 O5 Cs1 83.95(16) 1_655 4_556
P2 O6 Cs1 101.2(2) . 1_655
P2 O6 Cs2 158.2(3) . 4_556
Cs1 O6 Cs2 89.86(12) 1_655 4_556
P2 O6 Cs3 104.0(3) . 1_655
Cs1 O6 Cs3 97.76(13) 1_655 1_655
Cs2 O6 Cs3 92.85(12) 4_556 1_655
P2 O6 Cs1 79.4(2) . 4_556
Cs1 O6 Cs1 172.7(2) 1_655 4_556
Cs2 O6 Cs1 87.27(11) 4_556 4_556
Cs3 O6 Cs1 89.09(14) 1_655 4_556
P1 O7 P2 136.5(3) . .
P1 O7 Cs1 101.3(2) . 1_655
P2 O7 Cs1 105.55(19) . 1_655
P1 O7 Cs2 101.78(18) . 1_655
P2 O7 Cs2 107.5(2) . 1_655
Cs1 O7 Cs2 97.96(11) 1_655 1_655
P3 O8 Bi1 133.8(2) . .
P3 O8 Cs2 98.66(18) . .
Bi1 O8 Cs2 113.64(15) . .
P3 O8 Cs3 110.5(2) . 4_556
Bi1 O8 Cs3 102.38(14) . 4_556
Cs2 O8 Cs3 89.17(9) . 4_556
P3 O9 Bi1 138.9(3) . 3_655
P3 O9 Cs2 101.4(2) . 3_655
Bi1 O9 Cs2 116.39(17) 3_655 3_655
P3 O9 Cs3 102.6(2) . 4_556
Bi1 O9 Cs3 95.42(15) 3_655 4_556
Cs2 O9 Cs3 86.92(12) 3_655 4_556
P3 O10 Pb1 144.3(3) . .
P3 O10 Cs3 115.1(3) . 2_554
Pb1 O10 Cs3 100.46(14) . 2_554
P3 O10 Cs1 88.0(2) . 2_564
Pb1 O10 Cs1 86.34(14) . 2_564
Cs3 O10 Cs1 102.26(13) 2_554 2_564
P3 O10 Cs2 89.4(2) . .
Pb1 O10 Cs2 87.37(12) . .
Cs3 O10 Cs2 91.95(15) 2_554 .
Cs1 O10 Cs2 165.29(18) 2_564 .
P4 O11 Pb1 162.9(3) . 4
P4 O11 Cs1 100.8(2) . 2_564
Pb1 O11 Cs1 93.12(13) 4 2_564
P4 O11 Cs3 92.9(2) . 2_554
Pb1 O11 Cs3 94.45(15) 4 2_554
Cs1 O11 Cs3 99.89(12) 2_564 2_554
P4 O11 Cs1 77.36(19) . 3_645
Pb1 O11 Cs1 87.65(14) 4 3_645
Cs1 O11 Cs1 173.37(18) 2_564 3_645
Cs3 O11 Cs1 86.60(12) 2_554 3_645
P4 O12 Pb1 133.9(3) . 1_655
P4 O12 Cs3 119.9(2) . 3_655
Pb1 O12 Cs3 103.14(13) 1_655 3_655
P4 O12 Cs2 97.1(2) . 3_655
Pb1 O12 Cs2 95.71(14) 1_655 3_655
Cs3 O12 Cs2 93.57(13) 3_655 3_655
P4 O12 Cs1 74.5(2) . 3_645
Pb1 O12 Cs1 84.08(13) 1_655 3_645
Cs3 O12 Cs1 98.70(11) 3_655 3_645
Cs2 O12 Cs1 167.46(13) 3_655 3_645
P4 O13 Bi1 125.4(2) . .
P4 O13 Cs1 91.20(17) . 3_645
Bi1 O13 Cs1 126.64(16) . 3_645
P4 O13 Cs3 100.9(2) . 2_554
Bi1 O13 Cs3 109.82(15) . 2_554
Cs1 O13 Cs3 97.14(12) 3_645 2_554
P3 O14 P4 131.8(2) . .
P3 O14 Cs2 104.53(17) . 3_655
P4 O14 Cs2 115.11(17) . 3_655
P3 O14 Cs1 97.53(16) . 2_564
P4 O14 Cs1 103.56(17) . 2_564
Cs2 O14 Cs1 96.85(10) 3_655 2_564

loop_
_geom_bond_atom_site_label_1
_geom_bond_atom_site_label_2
_geom_bond_distance
_geom_bond_site_symmetry_2
Cs1 O7 3.044(4) 1_455
Cs1 O14 3.128(4) 2_565
Cs1 O4 3.166(4) 4_456
Cs1 O13 3.193(4) 3_655
Cs1 O6 3.237(5) 1_455
Cs1 O11 3.277(5) 2_565
Cs1 O3 3.420(5) 1_455
Cs1 O10 3.440(6) 2_565
Cs1 O6 3.474(5) 4_456
Cs1 P2 3.5170(14) 4_456
Cs1 P4 3.5659(13) 3_655
Cs1 O11 3.581(5) 3_655
Cs2 O14 3.038(4) 3_645
Cs2 O2 3.142(4) 1_455
Cs2 O7 3.148(4) 1_455
Cs2 O9 3.174(5) 3_645
Cs2 O8 3.276(4) .
Cs2 O6 3.294(5) 4_456
Cs2 O5 3.362(6) 1_455
Cs2 O1 3.458(4) 3_645
Cs2 O10 3.522(5) .
Cs2 O12 3.541(5) 3_645
Cs2 O3 3.543(5) 3_645
Cs2 P3 3.7773(14) 3_645
Cs3 O4 3.060(4) 4_456
Cs3 O12 3.114(4) 3_645
Cs3 O10 3.176(6) 2
Cs3 O13 3.242(5) 2
Cs3 O3 3.378(6) 4_456
Cs3 O6 3.404(6) 1_455
Cs3 O11 3.453(5) 2
Cs3 O5 3.569(7) 1_455
Cs3 O8 3.628(5) 4_456
Cs3 O9 3.804(5) 4_456
Cs3 P4 3.8328(14) 2
Cs3 P2 3.8989(14) 4_456
Bi1 O8 2.197(3) .
Bi1 O9 2.229(4) 3_645
Bi1 O4 2.319(4) .
Bi1 O13 2.328(4) .
Bi1 O1 2.418(4) .
Bi1 O2 2.623(4) 3_745
Bi1 Cs3 4.5874(4) 2_554
Bi1 Cs3 4.6263(4) 4_556
Bi1 Cs1 4.6354(4) 4_556
Pb1 O11 2.444(4) 4_455
Pb1 O12 2.456(4) 1_455
Pb1 O5 2.460(5) 3_655
Pb1 O3 2.691(5) 3_645
Pb1 O10 2.728(4) .
Pb1 O1 2.746(4) 1_455
Pb1 Cs1 4.1938(4) 3_545
Pb1 Cs1 4.2517(4) 2_564
Pb1 Cs3 4.3829(4) 3
Pb1 Cs2 4.5054(5) 3
Pb1 Cs3 4.5464(5) 2_554
P1 O3 1.485(5) .
P1 O2 1.515(4) .
P1 O1 1.537(4) .
P1 O7 1.620(4) .
P1 Cs1 3.7176(13) 1_655
P1 Cs2 3.8225(15) 1_655
P1 Cs2 3.9685(14) 3_655
P1 Cs3 4.1094(14) 4_556
P2 O6 1.481(5) .
P2 O5 1.499(5) .
P2 O4 1.530(4) .
P2 O7 1.621(4) .
P2 Cs1 3.5170(14) 4_556
P2 Cs1 3.8131(14) 1_655
P2 Cs3 3.8989(14) 4_556
P2 Cs2 3.9511(13) 1_655
P2 Cs3 4.0261(14) 1_655
P3 O10 1.489(4) .
P3 O8 1.512(4) .
P3 O9 1.517(5) .
P3 O14 1.608(4) .
P3 Cs1 3.6995(13) 2_564
P3 Cs2 3.7773(14) 3_655
P3 Cs3 4.0398(15) 2_554
P4 O12 1.494(4) .
P4 O11 1.497(4) .
P4 O13 1.522(4) .
P4 O14 1.629(4) .
P4 Cs1 3.5659(13) 3_645
P4 Cs3 3.8328(14) 2_554
P4 Cs1 3.8500(13) 2_564
P4 Cs2 4.0100(14) 3_655
P4 Cs3 4.0713(14) 3_655
O1 Pb1 2.746(4) 1_655
O1 Cs2 3.458(4) 3_655
O2 Bi1 2.623(4) 3_755
O2 Cs2 3.142(4) 1_655
O3 Pb1 2.691(5) 3_655
O3 Cs3 3.378(6) 4_556
O3 Cs1 3.420(5) 1_655
O3 Cs2 3.543(5) 3_655
O4 Cs3 3.060(4) 4_556
O4 Cs1 3.166(4) 4_556
O5 Pb1 2.460(5) 3_645
O5 Cs2 3.362(6) 1_655
O5 Cs3 3.569(7) 1_655
O5 Cs1 3.645(6) 4_556
O6 Cs1 3.237(5) 1_655
O6 Cs2 3.294(5) 4_556
O6 Cs3 3.404(6) 1_655
O6 Cs1 3.474(5) 4_556
O7 Cs1 3.044(4) 1_655
O7 Cs2 3.148(4) 1_655
O8 Cs3 3.628(5) 4_556
O9 Bi1 2.229(4) 3_655
O9 Cs2 3.174(5) 3_655
O9 Cs3 3.804(5) 4_556
O10 Cs3 3.176(6) 2_554
O10 Cs1 3.440(6) 2_564
O11 Pb1 2.444(4) 4
O11 Cs1 3.277(5) 2_564
O11 Cs3 3.453(5) 2_554
O11 Cs1 3.581(5) 3_645
O12 Pb1 2.456(4) 1_655
O12 Cs3 3.114(4) 3_655
O12 Cs2 3.541(5) 3_655
O12 Cs1 3.662(5) 3_645
O13 Cs1 3.193(4) 3_645
O13 Cs3 3.242(5) 2_554
O14 Cs2 3.038(4) 3_655
O14 Cs1 3.128(4) 2_564
